data_7246205
loop_
_publ_author_name
'Wang, Xiuli'
'Wang, Yue'
'Xu, Na'
'Ma, Jianxin'
'Liu, Guocheng'

_publ_section_title
;
 Electrochemical and fluorescence sensing performance of four new
 coordination polymers tuned by different metal ions and dicarboxylic
 acids
;
_journal_issue 7
_journal_name_full CrystEngComm
_journal_page_first 1186
_journal_page_last 1192
_journal_paper_doi 10.1039/D2CE01484J
_journal_volume 25
_journal_year 2023
_chemical_formula_moiety '2(C16 H12 N2 O3 S0.5 Zn0.5), 1.25(H2 O), 0.5(H O)'
_chemical_formula_sum 'C32 H27.75 N4 O8 S Zn'
_chemical_formula_weight 693.76
_space_group_crystal_system triclinic
_space_group_IT_number 2
_space_group_name_Hall '-P 1'
_space_group_name_H-M_alt 'P -1'
_atom_sites_solution_hydrogens mixed
_atom_sites_solution_primary dual
_audit_creation_date 2021-11-30
_audit_creation_method
;
Olex2 1.3
(compiled 2020.02.04 svn.rd84adfe8 for OlexSys, GUI svn.r6032)
;
_audit_update_record
;
2022-03-02 deposited with the CCDC.	2023-01-06 downloaded from the CCDC.
;
_cell_angle_alpha 70.5350(10)
_cell_angle_beta 79.2800(10)
_cell_angle_gamma 87.9250(10)
_cell_formula_units_Z 4
_cell_length_a 13.0347(6)
_cell_length_b 15.9789(8)
_cell_length_c 16.0282(7)
_cell_measurement_reflns_used 4800
_cell_measurement_temperature 296.15
_cell_measurement_theta_max 24.12
_cell_measurement_theta_min 2.28
_cell_volume 3091.4(3)
_computing_cell_refinement 'SAINT+ Ver. 2016.5-0 (Bruker-AXS, 2016)'
_computing_data_collection 'APEX3 Ver. 2016.5-0 (Bruker-AXS, 2016)'
_computing_data_reduction 'SAINT+ Ver. 2016.5-0 (Bruker-AXS, 2016)'
_computing_molecular_graphics 'Olex2 1.3 (Dolomanov et al., 2009)'
_computing_publication_material 'Olex2 1.3 (Dolomanov et al., 2009)'
_computing_structure_refinement 'SHELXL 2018/3 (Sheldrick, 2015)'
_computing_structure_solution 'SHELXT 2018/2 (Sheldrick, 2018)'
_diffrn_ambient_temperature 296.15
_diffrn_detector 'charge-coupled device (CCD) area detector'
_diffrn_detector_area_resol_mean 7.9
_diffrn_detector_type 'Bruker APEX II'
_diffrn_measured_fraction_theta_full 0.999
_diffrn_measured_fraction_theta_max 0.992
_diffrn_measurement_device 'three-circle diffractometer'
_diffrn_measurement_device_type 'Bruker APEX-II CCD'
_diffrn_measurement_method '\f and \w scans'
_diffrn_radiation_collimation 'focusing mirrors'
_diffrn_radiation_detector 'Bruker APEX II'
_diffrn_radiation_monochromator 'mirror optics'
_diffrn_radiation_probe x-ray
_diffrn_radiation_type 'Mo K\a'
_diffrn_radiation_wavelength 0.71073
_diffrn_radiation_xray_symbol K-L~3~
_diffrn_reflns_av_R_equivalents 0.0261
_diffrn_reflns_av_unetI/netI 0.0621
_diffrn_reflns_Laue_measured_fraction_full 0.999
_diffrn_reflns_Laue_measured_fraction_max 0.992
_diffrn_reflns_limit_h_max 17
_diffrn_reflns_limit_h_min -17
_diffrn_reflns_limit_k_max 21
_diffrn_reflns_limit_k_min -11
_diffrn_reflns_limit_l_max 21
_diffrn_reflns_limit_l_min -20
_diffrn_reflns_number 23072
_diffrn_reflns_point_group_measured_fraction_full 0.999
_diffrn_reflns_point_group_measured_fraction_max 0.992
_diffrn_reflns_theta_full 25.242
_diffrn_reflns_theta_max 28.408
_diffrn_reflns_theta_min 1.352
_diffrn_source 'microfocus sealed X-ray tube'
_diffrn_source_current 30.0
_diffrn_source_power 1.2
_diffrn_source_type 'Incoatec I\ms'
_diffrn_source_voltage 40.0
_diffrn_standards_number 0
_exptl_absorpt_coefficient_mu 0.921
_exptl_absorpt_correction_T_max 0.87
_exptl_absorpt_correction_T_min 0.86
_exptl_absorpt_correction_type none
_exptl_absorpt_process_details
;
SADABS-2016/2 (Krause et al., 2015) was used for absorption correction.
;
_exptl_crystal_colour green
_exptl_crystal_colour_primary green
_exptl_crystal_density_diffrn 1.491
_exptl_crystal_density_method 'not measured'
_exptl_crystal_description block
_exptl_crystal_F_000 1431
_exptl_crystal_size_max 0.24
_exptl_crystal_size_mid 0.22
_exptl_crystal_size_min 0.2
_refine_diff_density_max 0.765
_refine_diff_density_min -0.386
_refine_diff_density_rms 0.056
_refine_ls_extinction_method none
_refine_ls_goodness_of_fit_ref 1.005
_refine_ls_hydrogen_treatment constr
_refine_ls_matrix_type full
_refine_ls_number_parameters 841
_refine_ls_number_reflns 15396
_refine_ls_number_restraints 0
_refine_ls_restrained_S_all 1.005
_refine_ls_R_factor_all 0.0979
_refine_ls_R_factor_gt 0.0462
_refine_ls_shift/su_max 0.001
_refine_ls_shift/su_mean 0.000
_refine_ls_structure_factor_coef Fsqd
_refine_ls_weighting_details 'w=1/[\s^2^(Fo^2^)+(0.0434P)^2^+0.7447P] where P=(Fo^2^+2Fc^2^)/3'
_refine_ls_weighting_scheme calc
_refine_ls_wR_factor_gt 0.0953
_refine_ls_wR_factor_ref 0.1131
_reflns_Friedel_coverage 0.000
_reflns_number_gt 9247
_reflns_number_total 15396
_reflns_threshold_expression 'I > 2\s(I)'
_cod_data_source_file d2ce01484j2.cif
_cod_data_source_block 2
_cod_depositor_comments 'Adding full bibliography for 7246202--7246205.cif.'
_cod_database_code 7246205
_shelx_shelxl_version_number 2018/3
_shelx_space_group_comment
;
The symmetry employed for this shelxl refinement is uniquely defined
by the following loop, which should always be used as a source of
symmetry information in preference to the above space-group names.
They are only intended as comments.
;
_olex2_refinement_description
;
1. Fixed Uiso
 At 1.2 times of:
  All C(H) groups, All C(H,H) groups, All N(H) groups
 At 1.5 times of:
  All O(H) groups, All O(H,H) groups
2. Others
 Fixed Sof: O16(0.5) H16A(0.5) H16B(0.5)
3.a Free rotating group:
 O13(H13A,H13B), O14(H14A,H14B), O15(H15), O16(H16A,H16B)
3.b Secondary CH2 refined with riding coordinates:
 C40(H40A,H40B), C49(H49A,H49B), C56(H56A,H56B), C60(H60A,H60B)
3.c Aromatic/amide H refined with riding coordinates:
 N2(H2), N5(H5), N7(H7), N8(H8), C4(H4), C7(H7A), C10(H10), C21(H21), C22(H22),
  C25(H25), C26(H26), C28(H28), C29(H29), C31(H31), C33(H33), C36(H36),
 C37(H37), C38(H38), C39(H39), C41(H41), C42(H42), C43(H43), C44(H44), C45(H45),
  C46(H46), C47(H47), C48(H48), C50(H50), C51(H51), C52(H52), C53(H53),
 C54(H54), C55(H55), C57(H57), C58(H58), C59(H59), C61(H61), C62(H62), C63(H63),
  C64(H64)
;
_olex2_submission_special_instructions 'No special instructions were received'

loop_
_space_group_symop_operation_xyz
'x, y, z'
'-x, -y, -z'

loop_
_atom_site_label
_atom_site_type_symbol
_atom_site_fract_x
_atom_site_fract_y
_atom_site_fract_z
_atom_site_U_iso_or_equiv
_atom_site_adp_type
_atom_site_occupancy
_atom_site_site_symmetry_order
_atom_site_calc_flag
_atom_site_refinement_flags_posn
_atom_site_refinement_flags_adp
_atom_site_refinement_flags_occupancy
_atom_site_disorder_assembly
_atom_site_disorder_group
Zn1 Zn 0.29815(2) 0.44483(2) 0.76421(2) 0.04187(9) Uani 1 1 d . . . . .
Zn2 Zn 0.32283(2) 0.95024(2) 0.73952(2) 0.04147(9) Uani 1 1 d . . . . .
S1 S 0.81225(8) 0.41926(6) 0.83173(7) 0.0728(3) Uani 1 1 d . . . . .
S2 S -0.18909(8) -0.05962(6) 0.75651(8) 0.0830(3) Uani 1 1 d . . . . .
O1 O 0.26855(14) 1.04026(12) 0.64440(12) 0.0434(4) Uani 1 1 d . . . . .
O2 O 0.40072(14) 0.51997(13) 0.66657(12) 0.0458(5) Uani 1 1 d . . . . .
O3 O 0.20853(14) 0.46544(13) 0.86463(12) 0.0472(5) Uani 1 1 d . . . . .
O4 O 0.38033(14) 0.96495(12) 0.83614(12) 0.0462(5) Uani 1 1 d . . . . .
O5 O 0.12775(15) 1.11524(15) 0.61331(13) 0.0585(6) Uani 1 1 d . . . . .
O6 O 0.75416(15) 0.70572(14) 0.87175(14) 0.0579(6) Uani 1 1 d . . . . .
N1 N 1.19548(16) 0.87204(14) 0.80931(14) 0.0378(5) Uani 1 1 d . . . . .
N2 N 0.90187(16) 0.64709(15) 0.91946(14) 0.0405(5) Uani 1 1 d . . . . .
H2 H 0.944428 0.604204 0.922692 0.049 Uiso 1 1 calc R U . . .
O7 O 0.86449(15) 0.73440(14) 0.67552(15) 0.0617(6) Uani 1 1 d . . . . .
N3 N 0.44338(17) 0.89412(15) 0.68112(15) 0.0442(5) Uani 1 1 d . . . . .
N4 N -0.60614(17) 0.35417(15) 0.82929(15) 0.0420(5) Uani 1 1 d . . . . .
N5 N 0.72847(17) 0.68587(16) 0.63285(15) 0.0456(6) Uani 1 1 d . . . . .
H5 H 0.692051 0.640190 0.637481 0.055 Uiso 1 1 calc R U . . .
N6 N 0.19787(17) 0.40492(14) 0.70233(15) 0.0424(5) Uani 1 1 d . . . . .
O8 O -0.18006(16) 0.17984(15) 0.87680(16) 0.0666(6) Uani 1 1 d . . . . .
O9 O 0.08205(17) 0.54118(17) 0.91477(14) 0.0745(7) Uani 1 1 d . . . . .
O10 O -0.21242(17) 0.25782(15) 0.67935(16) 0.0697(7) Uani 1 1 d . . . . .
N7 N -0.34400(17) 0.12036(15) 0.91393(16) 0.0486(6) Uani 1 1 d . . . . .
H7 H -0.382846 0.079092 0.911664 0.058 Uiso 1 1 calc R U . . .
O11 O 0.50779(17) 1.01463(15) 0.88087(16) 0.0730(7) Uani 1 1 d . . . . .
N8 N -0.05036(18) 0.22537(17) 0.62026(16) 0.0538(6) Uani 1 1 d . . . . .
H8 H -0.009130 0.183252 0.615618 0.065 Uiso 1 1 calc R U . . .
O12 O 0.55762(16) 0.5820(2) 0.63138(16) 0.0881(9) Uani 1 1 d . . . . .
C1 C 0.1898(2) 1.08553(18) 0.66368(18) 0.0400(6) Uani 1 1 d . . . . .
C2 C 1.01822(19) 0.76854(17) 0.90653(17) 0.0381(6) Uani 1 1 d . . . . .
C3 C 0.82125(19) 0.64923(18) 0.87841(17) 0.0380(6) Uani 1 1 d . . . . .
C4 C 1.1294(2) 0.84534(18) 0.76786(18) 0.0441(7) Uani 1 1 d . . . . .
H4 H 1.144131 0.861647 0.705413 0.053 Uiso 1 1 calc R U . . .
C5 C 0.17412(19) 1.09879(17) 0.75443(17) 0.0373(6) Uani 1 1 d . . . . .
C6 C 0.2552(2) 1.12519(17) 0.78611(17) 0.0380(6) Uani 1 1 d . . . . .
C7 C 1.0410(2) 0.79490(18) 0.81397(18) 0.0432(7) Uani 1 1 d . . . . .
H7A H 0.996379 0.778475 0.782734 0.052 Uiso 1 1 calc R U . . .
C8 C 0.3548(2) 0.62752(17) 0.78827(18) 0.0395(6) Uani 1 1 d . . . . .
C9 C 0.81844(19) 0.57477(17) 0.84187(17) 0.0381(6) Uani 1 1 d . . . . .
C10 C -0.5172(2) 0.33472(19) 0.78358(19) 0.0467(7) Uani 1 1 d . . . . .
H10 H -0.503136 0.360419 0.721223 0.056 Uiso 1 1 calc R U . . .
C11 C -0.4652(2) 0.23924(18) 0.91717(18) 0.0419(6) Uani 1 1 d . . . . .
C12 C 0.44924(19) 0.59083(18) 0.76380(17) 0.0398(6) Uani 1 1 d . . . . .
C13 C 0.2723(2) 0.64787(17) 0.73182(17) 0.0391(6) Uani 1 1 d . . . . .
C14 C -0.2450(2) 0.12910(19) 0.8708(2) 0.0461(7) Uani 1 1 d . . . . .
C15 C 0.3598(2) 1.15348(17) 0.72860(17) 0.0379(6) Uani 1 1 d . . . . .
C16 C 0.1511(2) 0.5338(2) 0.85527(18) 0.0442(7) Uani 1 1 d . . . . .
C17 C 0.80173(19) 0.67500(19) 0.68357(18) 0.0421(6) Uani 1 1 d . . . . .
C18 C 0.17342(19) 0.60646(18) 0.76559(17) 0.0380(6) Uani 1 1 d . . . . .
C19 C 0.4508(2) 1.11001(18) 0.75005(18) 0.0409(6) Uani 1 1 d . . . . .
C20 C 0.80347(18) 0.58605(18) 0.75297(18) 0.0390(6) Uani 1 1 d . . . . .
C21 C 1.0861(2) 0.79689(18) 0.94965(18) 0.0431(6) Uani 1 1 d . . . . .
H21 H 1.073176 0.781022 1.012064 0.052 Uiso 1 1 calc R U . . .
C22 C 1.1727(2) 0.84861(18) 0.89922(18) 0.0416(6) Uani 1 1 d . . . . .
H22 H 1.217007 0.868049 0.928644 0.050 Uiso 1 1 calc R U . . .
C23 C 0.4719(2) 0.5633(2) 0.68136(19) 0.0488(7) Uani 1 1 d . . . . .
C24 C 0.4473(2) 1.02535(18) 0.82868(19) 0.0432(7) Uani 1 1 d . . . . .
C25 C -0.4456(2) 0.27839(19) 0.82478(19) 0.0480(7) Uani 1 1 d . . . . .
H25 H -0.384449 0.266756 0.790636 0.058 Uiso 1 1 calc R U . . .
C26 C -0.6247(2) 0.31735(19) 0.91896(19) 0.0461(7) Uani 1 1 d . . . . .
H26 H -0.685549 0.331308 0.951745 0.055 Uiso 1 1 calc R U . . .
C27 C 0.6164(2) 0.81519(18) 0.60944(18) 0.0435(7) Uani 1 1 d . . . . .
C28 C 0.5106(2) 0.8476(2) 0.7322(2) 0.0526(8) Uani 1 1 d . . . . .
H28 H 0.498443 0.842140 0.792818 0.063 Uiso 1 1 calc R U . . .
C29 C 0.5483(2) 0.86391(19) 0.55668(19) 0.0480(7) Uani 1 1 d . . . . .
H29 H 0.559599 0.871366 0.495578 0.058 Uiso 1 1 calc R U . . .
C30 C 0.0589(2) 0.34768(19) 0.61929(19) 0.0457(7) Uani 1 1 d . . . . .
C31 C 0.5959(2) 0.8079(2) 0.69948(19) 0.0518(8) Uani 1 1 d . . . . .
H31 H 0.639999 0.776114 0.737621 0.062 Uiso 1 1 calc R U . . .
C32 C -0.2182(2) 0.07308(19) 0.8128(2) 0.0466(7) Uani 1 1 d . . . . .
C33 C -0.5572(2) 0.25963(19) 0.96444(19) 0.0475(7) Uani 1 1 d . . . . .
H33 H -0.573242 0.234359 1.026790 0.057 Uiso 1 1 calc R U . . .
C34 C -0.1457(2) 0.2037(2) 0.6719(2) 0.0492(7) Uani 1 1 d . . . . .
C35 C -0.1663(2) 0.10676(19) 0.7214(2) 0.0469(7) Uani 1 1 d . . . . .
C36 C 0.3377(2) 0.6474(2) 0.8679(2) 0.0521(8) Uani 1 1 d . . . . .
H36 H 0.275116 0.672371 0.884786 0.063 Uiso 1 1 calc R U . . .
C37 C 0.1192(2) 0.34764(19) 0.75004(19) 0.0495(7) Uani 1 1 d . . . . .
H37 H 0.111756 0.326757 0.812440 0.059 Uiso 1 1 calc R U . . .
C38 C 0.2358(2) 1.1289(2) 0.87324(19) 0.0498(7) Uani 1 1 d . . . . .
H38 H 0.289533 1.145806 0.895690 0.060 Uiso 1 1 calc R U . . .
C39 C 0.4635(2) 0.90151(19) 0.5944(2) 0.0489(7) Uani 1 1 d . . . . .
H39 H 0.418227 0.933559 0.557638 0.059 Uiso 1 1 calc R U . . .
C40 C 0.9216(2) 0.7122(2) 0.95846(19) 0.0515(8) Uani 1 1 d . . . . .
H40A H 0.930245 0.682516 1.020169 0.062 Uiso 1 1 calc R U . . .
H40B H 0.861917 0.750149 0.959398 0.062 Uiso 1 1 calc R U . . .
C41 C 0.0751(2) 1.07957(19) 0.80846(19) 0.0475(7) Uani 1 1 d . . . . .
H41 H 0.020419 1.063643 0.786352 0.057 Uiso 1 1 calc R U . . .
C42 C 0.0488(2) 0.31808(19) 0.71151(19) 0.0499(7) Uani 1 1 d . . . . .
H42 H -0.005171 0.278473 0.747359 0.060 Uiso 1 1 calc R U . . .
C43 C 0.5239(2) 0.5749(2) 0.8189(2) 0.0523(8) Uani 1 1 d . . . . .
H43 H 0.587149 0.550753 0.802146 0.063 Uiso 1 1 calc R U . . .
C44 C 0.3683(2) 1.22953(19) 0.65233(19) 0.0494(7) Uani 1 1 d . . . . .
H44 H 0.308313 1.259681 0.637600 0.059 Uiso 1 1 calc R U . . .
C45 C 0.0577(2) 1.0840(2) 0.8942(2) 0.0563(8) Uani 1 1 d . . . . .
H45 H -0.008484 1.070765 0.929941 0.068 Uiso 1 1 calc R U . . .
C46 C 0.4118(2) 0.6308(2) 0.9221(2) 0.0608(9) Uani 1 1 d . . . . .
H46 H 0.398640 0.644125 0.975242 0.073 Uiso 1 1 calc R U . . .
C47 C 0.1377(2) 1.1080(2) 0.9270(2) 0.0581(8) Uani 1 1 d . . . . .
H47 H 0.126161 1.110144 0.985216 0.070 Uiso 1 1 calc R U . . .
C48 C 0.0967(2) 0.6315(2) 0.71311(19) 0.0525(8) Uani 1 1 d . . . . .
H48 H 0.030212 0.605266 0.735345 0.063 Uiso 1 1 calc R U . . .
C49 C 0.7077(2) 0.7710(2) 0.57050(19) 0.0554(8) Uani 1 1 d . . . . .
H49A H 0.693749 0.762880 0.516301 0.066 Uiso 1 1 calc R U . . .
H49B H 0.769302 0.809547 0.553776 0.066 Uiso 1 1 calc R U . . .
C50 C 0.2054(2) 0.4351(2) 0.6137(2) 0.0588(8) Uani 1 1 d . . . . .
H50 H 0.258556 0.476261 0.579467 0.071 Uiso 1 1 calc R U . . .
C51 C 0.5467(2) 1.1430(2) 0.6959(2) 0.0544(8) Uani 1 1 d . . . . .
H51 H 0.607523 1.114257 0.710617 0.065 Uiso 1 1 calc R U . . .
C52 C 0.8248(2) 0.4884(2) 0.8910(2) 0.0552(8) Uani 1 1 d . . . . .
H52 H 0.834913 0.468798 0.950289 0.066 Uiso 1 1 calc R U . . .
C53 C 0.4636(3) 1.2608(2) 0.5986(2) 0.0605(9) Uani 1 1 d . . . . .
H53 H 0.467558 1.310798 0.547386 0.073 Uiso 1 1 calc R U . . .
C54 C 0.5055(2) 0.5944(2) 0.8976(2) 0.0621(9) Uani 1 1 d . . . . .
H54 H 0.555713 0.583209 0.933996 0.075 Uiso 1 1 calc R U . . .
C55 C 0.7985(2) 0.5069(2) 0.7390(2) 0.0538(8) Uani 1 1 d . . . . .
H55 H 0.788705 0.501416 0.685059 0.065 Uiso 1 1 calc R U . . .
C56 C -0.3890(2) 0.1770(2) 0.9643(2) 0.0538(8) Uani 1 1 d . . . . .
H56A H -0.333687 0.211180 0.972122 0.065 Uiso 1 1 calc R U . . .
H56B H -0.424361 0.140596 1.023521 0.065 Uiso 1 1 calc R U . . .
C57 C 0.2914(2) 0.7111(2) 0.6463(2) 0.0562(8) Uani 1 1 d . . . . .
H57 H 0.357246 0.738497 0.623431 0.067 Uiso 1 1 calc R U . . .
C58 C 0.1175(3) 0.6943(3) 0.6289(2) 0.0666(10) Uani 1 1 d . . . . .
H58 H 0.065105 0.710117 0.594692 0.080 Uiso 1 1 calc R U . . .
C59 C -0.2352(2) -0.0160(2) 0.8390(2) 0.0616(9) Uani 1 1 d . . . . .
H59 H -0.268745 -0.049748 0.896387 0.074 Uiso 1 1 calc R U . . .
C60 C -0.0138(2) 0.3159(2) 0.5722(2) 0.0612(9) Uani 1 1 d . . . . .
H60A H -0.073344 0.354259 0.566137 0.073 Uiso 1 1 calc R U . . .
H60B H 0.022372 0.320383 0.512183 0.073 Uiso 1 1 calc R U . . .
C61 C 0.5525(3) 1.2177(2) 0.6208(2) 0.0648(9) Uani 1 1 d . . . . .
H61 H 0.617092 1.239034 0.585062 0.078 Uiso 1 1 calc R U . . .
C62 C -0.1460(2) 0.0425(2) 0.6835(2) 0.0643(9) Uani 1 1 d . . . . .
H62 H -0.112452 0.052979 0.624281 0.077 Uiso 1 1 calc R U . . .
C63 C 0.2146(3) 0.7339(2) 0.5948(2) 0.0690(10) Uani 1 1 d . . . . .
H63 H 0.228673 0.775866 0.537370 0.083 Uiso 1 1 calc R U . . .
C64 C 0.1386(3) 0.4084(2) 0.5700(2) 0.0637(9) Uani 1 1 d . . . . .
H64 H 0.146945 0.431174 0.507624 0.076 Uiso 1 1 calc R U . . .
O13 O 0.9655(4) 0.8954(2) 0.5720(4) 0.1833(19) Uani 1 1 d G . . . .
H13A H 0.946401 0.840890 0.593570 0.275 Uiso 1 1 d G U . . .
H13B H 1.031814 0.899664 0.562005 0.275 Uiso 1 1 d G U . . .
O14 O 0.7273(3) 0.43157(19) 0.5914(2) 0.1106(11) Uani 1 1 d G . . . .
H14A H 0.670182 0.425943 0.575121 0.166 Uiso 1 1 d G U . . .
H14B H 0.738705 0.379750 0.625029 0.166 Uiso 1 1 d G U . . .
O15 O 1.1648(6) 0.9741(3) 0.5206(3) 0.215(3) Uani 1 1 d G . . . .
H15 H 1.151079 1.019976 0.535844 0.322 Uiso 1 1 d G U . . .
O16 O 0.4438(5) 0.5302(4) 0.4781(4) 0.0855(16) Uani 0.5 1 d G . P . .
H16A H 0.501277 0.494227 0.473228 0.128 Uiso 0.5 1 d G U P . .
H16B H 0.409675 0.526129 0.439227 0.128 Uiso 0.5 1 d G U P . .

loop_
_atom_site_aniso_label
_atom_site_aniso_U_11
_atom_site_aniso_U_22
_atom_site_aniso_U_33
_atom_site_aniso_U_23
_atom_site_aniso_U_13
_atom_site_aniso_U_12
Zn1 0.03489(17) 0.0469(2) 0.04784(19) -0.02035(15) -0.00860(14) 0.00041(14)
Zn2 0.03615(18) 0.04131(18) 0.04742(19) -0.01477(14) -0.00802(14) -0.00332(14)
S1 0.0876(7) 0.0459(5) 0.0872(7) -0.0235(5) -0.0183(5) -0.0028(5)
S2 0.0793(7) 0.0559(6) 0.1258(9) -0.0443(6) -0.0222(6) 0.0033(5)
O1 0.0403(11) 0.0510(11) 0.0403(11) -0.0178(9) -0.0060(8) 0.0013(9)
O2 0.0372(10) 0.0618(12) 0.0440(11) -0.0254(9) -0.0052(8) -0.0059(9)
O3 0.0410(11) 0.0465(11) 0.0470(11) -0.0118(9) 0.0018(9) 0.0039(9)
O4 0.0446(11) 0.0443(11) 0.0516(12) -0.0137(9) -0.0166(9) -0.0060(9)
O5 0.0441(12) 0.0887(16) 0.0443(12) -0.0210(11) -0.0160(10) 0.0090(11)
O6 0.0408(11) 0.0647(14) 0.0779(15) -0.0341(12) -0.0182(11) 0.0151(11)
N1 0.0340(11) 0.0407(12) 0.0406(13) -0.0148(10) -0.0086(10) -0.0030(10)
N2 0.0313(11) 0.0464(13) 0.0459(13) -0.0166(11) -0.0091(10) -0.0016(10)
O7 0.0451(12) 0.0594(13) 0.0717(15) -0.0041(11) -0.0195(11) -0.0129(11)
N3 0.0411(13) 0.0425(13) 0.0458(14) -0.0102(11) -0.0081(11) -0.0001(11)
N4 0.0369(12) 0.0522(14) 0.0418(13) -0.0219(11) -0.0076(10) 0.0025(11)
N5 0.0361(12) 0.0582(15) 0.0440(13) -0.0169(12) -0.0109(11) 0.0001(11)
N6 0.0410(13) 0.0416(13) 0.0444(14) -0.0127(11) -0.0096(11) -0.0035(10)
O8 0.0441(12) 0.0776(16) 0.0923(17) -0.0415(13) -0.0214(12) -0.0067(11)
O9 0.0506(13) 0.0983(18) 0.0502(13) -0.0063(12) 0.0112(11) 0.0286(13)
O10 0.0451(13) 0.0562(14) 0.0938(18) -0.0096(12) -0.0080(12) 0.0067(11)
N7 0.0377(13) 0.0463(14) 0.0618(16) -0.0150(12) -0.0146(12) -0.0003(11)
O11 0.0627(14) 0.0762(16) 0.0770(16) -0.0036(12) -0.0417(13) -0.0209(12)
N8 0.0404(14) 0.0653(17) 0.0616(16) -0.0272(13) -0.0105(12) -0.0065(12)
O12 0.0429(13) 0.165(3) 0.0725(16) -0.0705(18) 0.0160(12) -0.0357(15)
C1 0.0331(14) 0.0460(16) 0.0373(15) -0.0087(12) -0.0054(12) -0.0093(13)
C2 0.0298(13) 0.0465(16) 0.0419(15) -0.0208(12) -0.0044(11) -0.0015(12)
C3 0.0262(13) 0.0458(16) 0.0384(15) -0.0110(12) -0.0020(11) -0.0038(12)
C4 0.0489(16) 0.0517(17) 0.0357(15) -0.0184(13) -0.0094(13) -0.0054(14)
C5 0.0317(14) 0.0419(15) 0.0361(14) -0.0104(12) -0.0067(11) 0.0056(12)
C6 0.0347(14) 0.0410(15) 0.0394(15) -0.0149(12) -0.0068(12) 0.0034(12)
C7 0.0391(15) 0.0553(17) 0.0407(16) -0.0204(13) -0.0109(12) -0.0100(13)
C8 0.0331(14) 0.0437(15) 0.0419(15) -0.0151(12) -0.0037(12) -0.0089(12)
C9 0.0266(13) 0.0427(16) 0.0425(15) -0.0116(12) -0.0040(11) -0.0045(11)
C10 0.0492(17) 0.0569(18) 0.0355(15) -0.0182(13) -0.0079(13) 0.0084(15)
C11 0.0393(15) 0.0471(16) 0.0426(16) -0.0168(13) -0.0120(12) -0.0016(13)
C12 0.0317(14) 0.0519(16) 0.0356(14) -0.0136(12) -0.0050(11) -0.0111(12)
C13 0.0365(14) 0.0436(15) 0.0388(15) -0.0164(12) -0.0061(12) 0.0028(12)
C14 0.0370(15) 0.0470(17) 0.0580(18) -0.0144(14) -0.0232(14) 0.0028(13)
C15 0.0386(15) 0.0386(15) 0.0409(15) -0.0182(12) -0.0071(12) -0.0062(12)
C16 0.0261(13) 0.0631(19) 0.0425(16) -0.0172(14) -0.0048(12) -0.0002(14)
C17 0.0265(13) 0.0585(18) 0.0431(16) -0.0200(14) -0.0043(12) 0.0009(13)
C18 0.0323(14) 0.0495(16) 0.0349(14) -0.0182(12) -0.0057(11) 0.0063(12)
C19 0.0359(14) 0.0476(16) 0.0424(15) -0.0179(13) -0.0078(12) -0.0098(13)
C20 0.0237(12) 0.0476(16) 0.0463(16) -0.0159(13) -0.0067(11) -0.0007(12)
C21 0.0399(15) 0.0577(18) 0.0341(14) -0.0180(13) -0.0066(12) -0.0047(13)
C22 0.0351(14) 0.0532(17) 0.0433(16) -0.0210(13) -0.0140(12) -0.0037(13)
C23 0.0310(14) 0.074(2) 0.0470(17) -0.0285(15) -0.0033(13) -0.0048(14)
C24 0.0312(14) 0.0479(17) 0.0516(17) -0.0174(13) -0.0078(13) -0.0040(13)
C25 0.0420(16) 0.0590(19) 0.0427(16) -0.0201(14) -0.0030(13) 0.0091(14)
C26 0.0329(14) 0.0627(19) 0.0455(17) -0.0245(15) -0.0008(12) -0.0027(14)
C27 0.0379(15) 0.0488(17) 0.0391(15) -0.0090(13) -0.0052(12) -0.0029(13)
C28 0.0556(19) 0.061(2) 0.0411(17) -0.0176(15) -0.0092(14) 0.0078(16)
C29 0.0450(17) 0.0560(18) 0.0375(15) -0.0088(13) -0.0069(13) 0.0026(14)
C30 0.0396(15) 0.0526(17) 0.0437(16) -0.0095(13) -0.0150(13) -0.0054(13)
C31 0.0500(18) 0.064(2) 0.0415(17) -0.0154(15) -0.0158(14) 0.0150(16)
C32 0.0315(14) 0.0432(17) 0.067(2) -0.0159(15) -0.0191(14) 0.0025(13)
C33 0.0441(16) 0.0586(19) 0.0372(15) -0.0131(13) -0.0057(13) -0.0019(14)
C34 0.0348(15) 0.059(2) 0.0570(19) -0.0195(15) -0.0155(14) -0.0031(15)
C35 0.0295(14) 0.0491(17) 0.071(2) -0.0250(15) -0.0221(14) 0.0036(13)
C36 0.0435(16) 0.062(2) 0.0577(19) -0.0313(16) -0.0030(14) -0.0051(15)
C37 0.0522(18) 0.0562(18) 0.0405(16) -0.0179(14) -0.0047(14) -0.0081(15)
C38 0.0479(17) 0.0598(19) 0.0483(17) -0.0255(15) -0.0114(14) 0.0056(15)
C39 0.0462(17) 0.0459(17) 0.0481(18) -0.0044(13) -0.0136(14) -0.0005(14)
C40 0.0420(16) 0.070(2) 0.0463(17) -0.0277(15) 0.0007(13) -0.0164(15)
C41 0.0321(14) 0.0617(19) 0.0445(17) -0.0132(14) -0.0057(12) 0.0041(13)
C42 0.0425(16) 0.0558(18) 0.0480(17) -0.0150(14) -0.0009(13) -0.0161(14)
C43 0.0309(14) 0.074(2) 0.0528(18) -0.0222(16) -0.0061(13) -0.0080(14)
C44 0.0557(18) 0.0454(17) 0.0483(17) -0.0150(14) -0.0115(14) -0.0070(14)
C45 0.0378(16) 0.077(2) 0.0454(18) -0.0144(16) 0.0012(13) 0.0090(16)
C46 0.056(2) 0.088(2) 0.0499(19) -0.0368(18) -0.0079(16) -0.0147(18)
C47 0.057(2) 0.079(2) 0.0436(17) -0.0290(16) -0.0074(15) 0.0156(18)
C48 0.0319(15) 0.080(2) 0.0485(18) -0.0251(17) -0.0094(13) 0.0076(15)
C49 0.0403(16) 0.080(2) 0.0393(16) -0.0118(16) -0.0074(13) 0.0059(16)
C50 0.0547(19) 0.061(2) 0.0482(19) 0.0005(15) -0.0091(15) -0.0228(16)
C51 0.0356(15) 0.075(2) 0.0541(19) -0.0230(17) -0.0048(14) -0.0155(15)
C52 0.0581(19) 0.0512(19) 0.0545(19) -0.0134(15) -0.0127(15) -0.0034(15)
C53 0.074(2) 0.058(2) 0.0434(18) -0.0072(14) -0.0090(16) -0.0255(18)
C54 0.0442(18) 0.097(3) 0.0471(18) -0.0209(18) -0.0154(15) -0.0168(18)
C55 0.0448(17) 0.062(2) 0.063(2) -0.0303(16) -0.0102(15) -0.0015(15)
C56 0.0545(18) 0.061(2) 0.0459(17) -0.0153(15) -0.0161(15) 0.0074(16)
C57 0.0480(18) 0.060(2) 0.0507(19) -0.0090(15) -0.0012(15) -0.0028(15)
C58 0.054(2) 0.105(3) 0.0417(18) -0.0233(19) -0.0178(16) 0.025(2)
C59 0.0503(19) 0.053(2) 0.078(2) -0.0149(17) -0.0166(17) 0.0021(16)
C60 0.0523(18) 0.073(2) 0.0539(19) -0.0094(16) -0.0164(15) -0.0216(17)
C61 0.0518(19) 0.085(2) 0.052(2) -0.0194(18) 0.0047(16) -0.0346(19)
C62 0.0525(19) 0.070(2) 0.081(2) -0.0387(19) -0.0135(17) 0.0014(17)
C63 0.067(2) 0.082(3) 0.0435(19) -0.0060(17) -0.0070(17) 0.015(2)
C64 0.065(2) 0.076(2) 0.0409(17) 0.0008(15) -0.0177(15) -0.0267(18)
O13 0.245(5) 0.082(2) 0.187(4) -0.012(3) -0.003(5) -0.053(3)
O14 0.171(3) 0.0668(18) 0.080(2) -0.0104(15) -0.011(2) -0.012(2)
O15 0.406(8) 0.153(4) 0.103(3) -0.055(3) -0.051(4) -0.092(5)
O16 0.111(4) 0.089(4) 0.066(3) -0.035(3) -0.024(3) 0.018(3)

loop_
_atom_type_symbol
_atom_type_description
_atom_type_scat_dispersion_real
_atom_type_scat_dispersion_imag
_atom_type_scat_source
C C 0.0033 0.0016 'International Tables Vol C Tables 4.2.6.8 and 6.1.1.4'
H H 0.0000 0.0000 'International Tables Vol C Tables 4.2.6.8 and 6.1.1.4'
N N 0.0061 0.0033 'International Tables Vol C Tables 4.2.6.8 and 6.1.1.4'
O O 0.0106 0.0060 'International Tables Vol C Tables 4.2.6.8 and 6.1.1.4'
S S 0.1246 0.1234 'International Tables Vol C Tables 4.2.6.8 and 6.1.1.4'
Zn Zn 0.2839 1.4301 'International Tables Vol C Tables 4.2.6.8 and 6.1.1.4'

loop_
_geom_angle_atom_site_label_1
_geom_angle_atom_site_label_2
_geom_angle_atom_site_label_3
_geom_angle
_geom_angle_site_symmetry_1
_geom_angle_site_symmetry_3
_geom_angle_publ_flag
O2 Zn1 N4 99.55(9) . 1_655 ?
O2 Zn1 N6 104.50(8) . . ?
O3 Zn1 O2 132.29(8) . . ?
O3 Zn1 N4 100.31(8) . 1_655 ?
O3 Zn1 N6 103.36(9) . . ?
N6 Zn1 N4 118.24(9) . 1_655 ?
O1 Zn2 N1 103.08(8) . 1_455 ?
O1 Zn2 N3 107.66(8) . . ?
O4 Zn2 O1 128.32(8) . . ?
O4 Zn2 N1 100.85(8) . 1_455 ?
O4 Zn2 N3 100.52(9) . . ?
N3 Zn2 N1 117.47(9) . 1_455 ?
C55 S1 C52 91.41(15) . . ?
C59 S2 C62 91.04(16) . . ?
C1 O1 Zn2 120.25(16) . . ?
C23 O2 Zn1 121.54(18) . . ?
C16 O3 Zn1 122.23(17) . . ?
C24 O4 Zn2 125.96(18) . . ?
C4 N1 Zn2 121.78(18) . 1_655 ?
C4 N1 C22 118.0(2) . . ?
C22 N1 Zn2 120.18(17) . 1_655 ?
C3 N2 H2 118.1 . . ?
C3 N2 C40 123.7(2) . . ?
C40 N2 H2 118.1 . . ?
C28 N3 Zn2 118.24(19) . . ?
C39 N3 Zn2 124.86(19) . . ?
C39 N3 C28 116.9(2) . . ?
C10 N4 Zn1 120.15(19) . 1_455 ?
C10 N4 C26 117.9(2) . . ?
C26 N4 Zn1 121.78(18) . 1_455 ?
C17 N5 H5 118.5 . . ?
C17 N5 C49 122.9(3) . . ?
C49 N5 H5 118.5 . . ?
C37 N6 Zn1 120.74(19) . . ?
C50 N6 Zn1 122.06(19) . . ?
C50 N6 C37 117.2(2) . . ?
C14 N7 H7 118.5 . . ?
C14 N7 C56 123.0(3) . . ?
C56 N7 H7 118.5 . . ?
C34 N8 H8 118.4 . . ?
C34 N8 C60 123.2(3) . . ?
C60 N8 H8 118.4 . . ?
O1 C1 C5 117.0(2) . . ?
O5 C1 O1 122.7(3) . . ?
O5 C1 C5 120.3(3) . . ?
C7 C2 C21 117.6(2) . . ?
C7 C2 C40 120.7(2) . . ?
C21 C2 C40 121.7(2) . . ?
O6 C3 N2 123.9(3) . . ?
O6 C3 C9 122.3(2) . . ?
N2 C3 C9 113.7(2) . . ?
N1 C4 H4 118.8 . . ?
N1 C4 C7 122.5(2) . . ?
C7 C4 H4 118.8 . . ?
C6 C5 C1 122.3(2) . . ?
C6 C5 C41 120.0(2) . . ?
C41 C5 C1 117.7(2) . . ?
C5 C6 C15 122.1(2) . . ?
C5 C6 C38 118.4(2) . . ?
C38 C6 C15 119.4(2) . . ?
C2 C7 H7A 120.0 . . ?
C4 C7 C2 120.0(2) . . ?
C4 C7 H7A 120.0 . . ?
C12 C8 C13 122.6(2) . . ?
C12 C8 C36 118.5(3) . . ?
C36 C8 C13 118.9(2) . . ?
C20 C9 C3 124.1(2) . . ?
C52 C9 C3 123.7(3) . . ?
C52 C9 C20 112.1(3) . . ?
N4 C10 H10 118.6 . . ?
N4 C10 C25 122.8(3) . . ?
C25 C10 H10 118.6 . . ?
C25 C11 C33 117.6(3) . . ?
C25 C11 C56 120.9(3) . . ?
C33 C11 C56 121.5(3) . . ?
C8 C12 C23 121.9(2) . . ?
C8 C12 C43 119.7(3) . . ?
C43 C12 C23 118.3(3) . . ?
C18 C13 C8 120.5(2) . . ?
C57 C13 C8 120.2(2) . . ?
C57 C13 C18 119.2(3) . . ?
O8 C14 N7 123.8(3) . . ?
O8 C14 C32 121.6(3) . . ?
N7 C14 C32 114.6(2) . . ?
C19 C15 C6 122.7(2) . . ?
C19 C15 C44 118.3(2) . . ?
C44 C15 C6 118.8(2) . . ?
O3 C16 C18 116.4(2) . . ?
O9 C16 O3 123.2(3) . . ?
O9 C16 C18 120.5(3) . . ?
O7 C17 N5 123.3(3) . . ?
O7 C17 C20 120.6(2) . . ?
N5 C17 C20 116.1(2) . . ?
C13 C18 C16 121.0(2) . . ?
C48 C18 C13 118.7(3) . . ?
C48 C18 C16 120.2(2) . . ?
C15 C19 C24 121.3(2) . . ?
C51 C19 C15 119.7(3) . . ?
C51 C19 C24 118.9(3) . . ?
C9 C20 C17 122.6(2) . . ?
C55 C20 C9 111.9(3) . . ?
C55 C20 C17 125.4(3) . . ?
C2 C21 H21 120.3 . . ?
C22 C21 C2 119.4(2) . . ?
C22 C21 H21 120.3 . . ?
N1 C22 C21 122.5(2) . . ?
N1 C22 H22 118.8 . . ?
C21 C22 H22 118.8 . . ?
O2 C23 C12 118.1(2) . . ?
O12 C23 O2 122.4(3) . . ?
O12 C23 C12 119.5(3) . . ?
O4 C24 C19 116.9(2) . . ?
O11 C24 O4 122.3(3) . . ?
O11 C24 C19 120.7(2) . . ?
C10 C25 C11 119.5(3) . . ?
C10 C25 H25 120.2 . . ?
C11 C25 H25 120.2 . . ?
N4 C26 H26 118.8 . . ?
N4 C26 C33 122.4(3) . . ?
C33 C26 H26 118.8 . . ?
C29 C27 C31 117.0(3) . . ?
C29 C27 C49 121.1(3) . . ?
C31 C27 C49 121.9(3) . . ?
N3 C28 H28 118.3 . . ?
N3 C28 C31 123.3(3) . . ?
C31 C28 H28 118.3 . . ?
C27 C29 H29 120.0 . . ?
C39 C29 C27 120.0(3) . . ?
C39 C29 H29 120.0 . . ?
C42 C30 C60 122.1(3) . . ?
C42 C30 C64 117.6(3) . . ?
C64 C30 C60 120.3(3) . . ?
C27 C31 H31 120.1 . . ?
C28 C31 C27 119.8(3) . . ?
C28 C31 H31 120.1 . . ?
C35 C32 C14 123.3(3) . . ?
C59 C32 C14 125.7(3) . . ?
C59 C32 C35 110.9(3) . . ?
C11 C33 H33 120.1 . . ?
C26 C33 C11 119.8(3) . . ?
C26 C33 H33 120.1 . . ?
O10 C34 N8 123.8(3) . . ?
O10 C34 C35 120.9(3) . . ?
N8 C34 C35 115.3(3) . . ?
C32 C35 C34 122.8(3) . . ?
C62 C35 C32 112.6(3) . . ?
C62 C35 C34 124.4(3) . . ?
C8 C36 H36 119.4 . . ?
C46 C36 C8 121.3(3) . . ?
C46 C36 H36 119.4 . . ?
N6 C37 H37 118.4 . . ?
N6 C37 C42 123.2(3) . . ?
C42 C37 H37 118.4 . . ?
C6 C38 H38 119.5 . . ?
C47 C38 C6 121.1(3) . . ?
C47 C38 H38 119.5 . . ?
N3 C39 C29 123.0(3) . . ?
N3 C39 H39 118.5 . . ?
C29 C39 H39 118.5 . . ?
N2 C40 C2 111.7(2) . . ?
N2 C40 H40A 109.3 . . ?
N2 C40 H40B 109.3 . . ?
C2 C40 H40A 109.3 . . ?
C2 C40 H40B 109.3 . . ?
H40A C40 H40B 107.9 . . ?
C5 C41 H41 119.8 . . ?
C45 C41 C5 120.5(3) . . ?
C45 C41 H41 119.8 . . ?
C30 C42 H42 120.4 . . ?
C37 C42 C30 119.3(3) . . ?
C37 C42 H42 120.4 . . ?
C12 C43 H43 119.5 . . ?
C54 C43 C12 121.1(3) . . ?
C54 C43 H43 119.5 . . ?
C15 C44 H44 119.3 . . ?
C53 C44 C15 121.4(3) . . ?
C53 C44 H44 119.3 . . ?
C41 C45 H45 120.0 . . ?
C47 C45 C41 120.0(3) . . ?
C47 C45 H45 120.0 . . ?
C36 C46 H46 119.9 . . ?
C36 C46 C54 120.1(3) . . ?
C54 C46 H46 119.9 . . ?
C38 C47 H47 120.0 . . ?
C45 C47 C38 120.0(3) . . ?
C45 C47 H47 120.0 . . ?
C18 C48 H48 119.5 . . ?
C58 C48 C18 121.0(3) . . ?
C58 C48 H48 119.5 . . ?
N5 C49 C27 112.5(2) . . ?
N5 C49 H49A 109.1 . . ?
N5 C49 H49B 109.1 . . ?
C27 C49 H49A 109.1 . . ?
C27 C49 H49B 109.1 . . ?
H49A C49 H49B 107.8 . . ?
N6 C50 H50 118.4 . . ?
N6 C50 C64 123.1(3) . . ?
C64 C50 H50 118.4 . . ?
C19 C51 H51 119.7 . . ?
C61 C51 C19 120.6(3) . . ?
C61 C51 H51 119.7 . . ?
S1 C52 H52 123.8 . . ?
C9 C52 S1 112.4(2) . . ?
C9 C52 H52 123.8 . . ?
C44 C53 H53 120.2 . . ?
C61 C53 C44 119.6(3) . . ?
C61 C53 H53 120.2 . . ?
C43 C54 C46 119.4(3) . . ?
C43 C54 H54 120.3 . . ?
C46 C54 H54 120.3 . . ?
S1 C55 H55 123.9 . . ?
C20 C55 S1 112.2(2) . . ?
C20 C55 H55 123.9 . . ?
N7 C56 C11 111.4(2) . . ?
N7 C56 H56A 109.3 . . ?
N7 C56 H56B 109.3 . . ?
C11 C56 H56A 109.3 . . ?
C11 C56 H56B 109.3 . . ?
H56A C56 H56B 108.0 . . ?
C13 C57 H57 119.4 . . ?
C63 C57 C13 121.1(3) . . ?
C63 C57 H57 119.4 . . ?
C48 C58 H58 119.7 . . ?
C63 C58 C48 120.6(3) . . ?
C63 C58 H58 119.7 . . ?
S2 C59 H59 123.4 . . ?
C32 C59 S2 113.2(3) . . ?
C32 C59 H59 123.4 . . ?
N8 C60 C30 112.3(2) . . ?
N8 C60 H60A 109.1 . . ?
N8 C60 H60B 109.1 . . ?
C30 C60 H60A 109.1 . . ?
C30 C60 H60B 109.1 . . ?
H60A C60 H60B 107.9 . . ?
C51 C61 H61 119.8 . . ?
C53 C61 C51 120.3(3) . . ?
C53 C61 H61 119.8 . . ?
S2 C62 H62 123.9 . . ?
C35 C62 S2 112.2(3) . . ?
C35 C62 H62 123.9 . . ?
C57 C63 H63 120.3 . . ?
C58 C63 C57 119.4(3) . . ?
C58 C63 H63 120.3 . . ?
C30 C64 H64 120.2 . . ?
C50 C64 C30 119.6(3) . . ?
C50 C64 H64 120.2 . . ?
H13A O13 H13B 109.4 . . ?
H14A O14 H14B 104.5 . . ?
H16A O16 H16B 104.5 . . ?

loop_
_geom_bond_atom_site_label_1
_geom_bond_atom_site_label_2
_geom_bond_distance
_geom_bond_site_symmetry_2
_geom_bond_publ_flag
Zn1 O2 1.9400(18) . ?
Zn1 O3 1.9209(18) . ?
Zn1 N4 2.022(2) 1_655 ?
Zn1 N6 2.016(2) . ?
Zn2 O1 1.9392(18) . ?
Zn2 O4 1.9242(18) . ?
Zn2 N1 2.024(2) 1_455 ?
Zn2 N3 2.015(2) . ?
S1 C52 1.709(3) . ?
S1 C55 1.702(3) . ?
S2 C59 1.698(4) . ?
S2 C62 1.702(4) . ?
O1 C1 1.284(3) . ?
O2 C23 1.279(3) . ?
O3 C16 1.284(3) . ?
O4 C24 1.285(3) . ?
O5 C1 1.221(3) . ?
O6 C3 1.226(3) . ?
N1 C4 1.339(3) . ?
N1 C22 1.339(3) . ?
N2 H2 0.8600 . ?
N2 C3 1.333(3) . ?
N2 C40 1.432(3) . ?
O7 C17 1.234(3) . ?
N3 C28 1.343(4) . ?
N3 C39 1.331(4) . ?
N4 C10 1.337(3) . ?
N4 C26 1.337(3) . ?
N5 H5 0.8600 . ?
N5 C17 1.336(3) . ?
N5 C49 1.446(4) . ?
N6 C37 1.336(3) . ?
N6 C50 1.325(3) . ?
O8 C14 1.231(3) . ?
O9 C16 1.217(3) . ?
O10 C34 1.223(3) . ?
N7 H7 0.8600 . ?
N7 C14 1.334(3) . ?
N7 C56 1.445(4) . ?
O11 C24 1.221(3) . ?
N8 H8 0.8600 . ?
N8 C34 1.344(4) . ?
N8 C60 1.444(4) . ?
O12 C23 1.229(3) . ?
C1 C5 1.515(4) . ?
C2 C7 1.377(4) . ?
C2 C21 1.390(3) . ?
C2 C40 1.511(3) . ?
C3 C9 1.495(4) . ?
C4 H4 0.9300 . ?
C4 C7 1.370(4) . ?
C5 C6 1.389(3) . ?
C5 C41 1.395(4) . ?
C6 C15 1.487(3) . ?
C6 C38 1.393(4) . ?
C7 H7A 0.9300 . ?
C8 C12 1.391(4) . ?
C8 C13 1.491(4) . ?
C8 C36 1.392(4) . ?
C9 C20 1.425(4) . ?
C9 C52 1.350(4) . ?
C10 H10 0.9300 . ?
C10 C25 1.374(4) . ?
C11 C25 1.379(4) . ?
C11 C33 1.384(4) . ?
C11 C56 1.502(4) . ?
C12 C23 1.503(4) . ?
C12 C43 1.394(4) . ?
C13 C18 1.398(3) . ?
C13 C57 1.389(4) . ?
C14 C32 1.483(4) . ?
C15 C19 1.393(4) . ?
C15 C44 1.397(4) . ?
C16 C18 1.502(4) . ?
C17 C20 1.487(4) . ?
C18 C48 1.388(4) . ?
C19 C24 1.506(4) . ?
C19 C51 1.390(4) . ?
C20 C55 1.361(4) . ?
C21 H21 0.9300 . ?
C21 C22 1.375(4) . ?
C22 H22 0.9300 . ?
C25 H25 0.9300 . ?
C26 H26 0.9300 . ?
C26 C33 1.374(4) . ?
C27 C29 1.379(4) . ?
C27 C31 1.384(4) . ?
C27 C49 1.503(4) . ?
C28 H28 0.9300 . ?
C28 C31 1.366(4) . ?
C29 H29 0.9300 . ?
C29 C39 1.376(4) . ?
C30 C42 1.376(4) . ?
C30 C60 1.510(4) . ?
C30 C64 1.379(4) . ?
C31 H31 0.9300 . ?
C32 C35 1.422(4) . ?
C32 C59 1.357(4) . ?
C33 H33 0.9300 . ?
C34 C35 1.494(4) . ?
C35 C62 1.353(4) . ?
C36 H36 0.9300 . ?
C36 C46 1.377(4) . ?
C37 H37 0.9300 . ?
C37 C42 1.372(4) . ?
C38 H38 0.9300 . ?
C38 C47 1.385(4) . ?
C39 H39 0.9300 . ?
C40 H40A 0.9700 . ?
C40 H40B 0.9700 . ?
C41 H41 0.9300 . ?
C41 C45 1.376(4) . ?
C42 H42 0.9300 . ?
C43 H43 0.9300 . ?
C43 C54 1.374(4) . ?
C44 H44 0.9300 . ?
C44 C53 1.376(4) . ?
C45 H45 0.9300 . ?
C45 C47 1.370(4) . ?
C46 H46 0.9300 . ?
C46 C54 1.381(4) . ?
C47 H47 0.9300 . ?
C48 H48 0.9300 . ?
C48 C58 1.373(4) . ?
C49 H49A 0.9700 . ?
C49 H49B 0.9700 . ?
C50 H50 0.9300 . ?
C50 C64 1.372(4) . ?
C51 H51 0.9300 . ?
C51 C61 1.377(4) . ?
C52 H52 0.9300 . ?
C53 H53 0.9300 . ?
C53 C61 1.370(5) . ?
C54 H54 0.9300 . ?
C55 H55 0.9300 . ?
C56 H56A 0.9700 . ?
C56 H56B 0.9700 . ?
C57 H57 0.9300 . ?
C57 C63 1.377(4) . ?
C58 H58 0.9300 . ?
C58 C63 1.369(5) . ?
C59 H59 0.9300 . ?
C60 H60A 0.9700 . ?
C60 H60B 0.9700 . ?
C61 H61 0.9300 . ?
C62 H62 0.9300 . ?
C63 H63 0.9300 . ?
C64 H64 0.9300 . ?
O13 H13A 0.8500 . ?
O13 H13B 0.8505 . ?
O14 H14A 0.8502 . ?
O14 H14B 0.8497 . ?
O15 H15 0.8501 . ?
O16 H16A 0.9351 . ?
O16 H16B 0.8500 . ?

loop_
_geom_torsion_atom_site_label_1
_geom_torsion_atom_site_label_2
_geom_torsion_atom_site_label_3
_geom_torsion_atom_site_label_4
_geom_torsion
_geom_torsion_site_symmetry_1
_geom_torsion_site_symmetry_2
_geom_torsion_site_symmetry_3
_geom_torsion_site_symmetry_4
_geom_torsion_publ_flag
Zn1 O2 C23 O12 150.9(3) . . . . ?
Zn1 O2 C23 C12 -28.2(4) . . . . ?
Zn1 O3 C16 O9 167.9(2) . . . . ?
Zn1 O3 C16 C18 -12.4(3) . . . . ?
Zn1 N4 C10 C25 175.4(2) 1_455 . . . ?
Zn1 N4 C26 C33 -176.1(2) 1_455 . . . ?
Zn1 N6 C37 C42 -179.9(2) . . . . ?
Zn1 N6 C50 C64 179.5(3) . . . . ?
Zn2 O1 C1 O5 -150.3(2) . . . . ?
Zn2 O1 C1 C5 27.8(3) . . . . ?
Zn2 O4 C24 O11 -153.0(2) . . . . ?
Zn2 O4 C24 C19 25.0(3) . . . . ?
Zn2 N1 C4 C7 -177.7(2) 1_655 . . . ?
Zn2 N1 C22 C21 178.9(2) 1_655 . . . ?
Zn2 N3 C28 C31 -179.0(2) . . . . ?
Zn2 N3 C39 C29 178.3(2) . . . . ?
O1 C1 C5 C6 47.1(4) . . . . ?
O1 C1 C5 C41 -130.0(3) . . . . ?
O3 C16 C18 C13 -58.0(4) . . . . ?
O3 C16 C18 C48 119.6(3) . . . . ?
O5 C1 C5 C6 -134.7(3) . . . . ?
O5 C1 C5 C41 48.2(4) . . . . ?
O6 C3 C9 C20 49.2(4) . . . . ?
O6 C3 C9 C52 -127.5(3) . . . . ?
N1 C4 C7 C2 -1.1(4) . . . . ?
N2 C3 C9 C20 -131.8(3) . . . . ?
N2 C3 C9 C52 51.5(3) . . . . ?
O7 C17 C20 C9 41.3(4) . . . . ?
O7 C17 C20 C55 -134.0(3) . . . . ?
N3 C28 C31 C27 0.3(5) . . . . ?
N4 C10 C25 C11 0.3(5) . . . . ?
N4 C26 C33 C11 1.2(4) . . . . ?
N5 C17 C20 C9 -137.9(3) . . . . ?
N5 C17 C20 C55 46.9(4) . . . . ?
N6 C37 C42 C30 0.5(5) . . . . ?
N6 C50 C64 C30 0.2(5) . . . . ?
O8 C14 C32 C35 -49.4(4) . . . . ?
O8 C14 C32 C59 127.9(3) . . . . ?
O9 C16 C18 C13 121.7(3) . . . . ?
O9 C16 C18 C48 -60.7(4) . . . . ?
O10 C34 C35 C32 -42.5(4) . . . . ?
O10 C34 C35 C62 131.9(3) . . . . ?
N7 C14 C32 C35 129.9(3) . . . . ?
N7 C14 C32 C59 -52.8(4) . . . . ?
N8 C34 C35 C32 137.4(3) . . . . ?
N8 C34 C35 C62 -48.3(4) . . . . ?
C1 C5 C6 C15 8.0(4) . . . . ?
C1 C5 C6 C38 -175.0(2) . . . . ?
C1 C5 C41 C45 175.2(3) . . . . ?
C2 C21 C22 N1 -1.0(4) . . . . ?
C3 N2 C40 C2 -111.2(3) . . . . ?
C3 C9 C20 C17 7.5(4) . . . . ?
C3 C9 C20 C55 -176.6(2) . . . . ?
C3 C9 C52 S1 176.7(2) . . . . ?
C4 N1 C22 C21 1.6(4) . . . . ?
C5 C6 C15 C19 -119.7(3) . . . . ?
C5 C6 C15 C44 63.8(3) . . . . ?
C5 C6 C38 C47 -0.8(4) . . . . ?
C5 C41 C45 C47 0.4(5) . . . . ?
C6 C5 C41 C45 -1.9(4) . . . . ?
C6 C15 C19 C24 6.3(4) . . . . ?
C6 C15 C19 C51 -176.4(3) . . . . ?
C6 C15 C44 C53 177.5(3) . . . . ?
C6 C38 C47 C45 -0.7(5) . . . . ?
C7 C2 C21 C22 -0.6(4) . . . . ?
C7 C2 C40 N2 38.4(4) . . . . ?
C8 C12 C23 O2 -44.7(4) . . . . ?
C8 C12 C23 O12 136.2(3) . . . . ?
C8 C12 C43 C54 0.4(4) . . . . ?
C8 C13 C18 C16 -6.5(4) . . . . ?
C8 C13 C18 C48 175.9(3) . . . . ?
C8 C13 C57 C63 -176.9(3) . . . . ?
C8 C36 C46 C54 0.5(5) . . . . ?
C9 C20 C55 S1 -0.3(3) . . . . ?
C10 N4 C26 C33 -1.4(4) . . . . ?
C12 C8 C13 C18 118.9(3) . . . . ?
C12 C8 C13 C57 -63.8(4) . . . . ?
C12 C8 C36 C46 -0.5(4) . . . . ?
C12 C43 C54 C46 -0.4(5) . . . . ?
C13 C8 C12 C23 -4.2(4) . . . . ?
C13 C8 C12 C43 178.8(3) . . . . ?
C13 C8 C36 C46 -179.3(3) . . . . ?
C13 C18 C48 C58 1.3(4) . . . . ?
C13 C57 C63 C58 0.7(5) . . . . ?
C14 N7 C56 C11 108.6(3) . . . . ?
C14 C32 C35 C34 -7.8(4) . . . . ?
C14 C32 C35 C62 177.2(3) . . . . ?
C14 C32 C59 S2 -177.0(2) . . . . ?
C15 C6 C38 C47 176.3(3) . . . . ?
C15 C19 C24 O4 46.9(4) . . . . ?
C15 C19 C24 O11 -135.1(3) . . . . ?
C15 C19 C51 C61 -0.6(4) . . . . ?
C15 C44 C53 C61 -1.3(5) . . . . ?
C16 C18 C48 C58 -176.4(3) . . . . ?
C17 N5 C49 C27 -98.0(3) . . . . ?
C17 C20 C55 S1 175.4(2) . . . . ?
C18 C13 C57 C63 0.5(5) . . . . ?
C18 C48 C58 C63 -0.1(5) . . . . ?
C19 C15 C44 C53 0.8(4) . . . . ?
C19 C51 C61 C53 0.2(5) . . . . ?
C20 C9 C52 S1 -0.4(3) . . . . ?
C21 C2 C7 C4 1.6(4) . . . . ?
C21 C2 C40 N2 -142.7(3) . . . . ?
C22 N1 C4 C7 -0.6(4) . . . . ?
C23 C12 C43 C54 -176.7(3) . . . . ?
C24 C19 C51 C61 176.7(3) . . . . ?
C25 C11 C33 C26 -0.2(4) . . . . ?
C25 C11 C56 N7 -39.1(4) . . . . ?
C26 N4 C10 C25 0.6(4) . . . . ?
C27 C29 C39 N3 0.7(4) . . . . ?
C28 N3 C39 C29 0.2(4) . . . . ?
C29 C27 C31 C28 0.5(4) . . . . ?
C29 C27 C49 N5 -143.3(3) . . . . ?
C31 C27 C29 C39 -1.0(4) . . . . ?
C31 C27 C49 N5 35.7(4) . . . . ?
C32 C35 C62 S2 0.1(3) . . . . ?
C33 C11 C25 C10 -0.5(4) . . . . ?
C33 C11 C56 N7 141.1(3) . . . . ?
C34 N8 C60 C30 101.7(3) . . . . ?
C34 C35 C62 S2 -174.7(2) . . . . ?
C35 C32 C59 S2 0.5(3) . . . . ?
C36 C8 C12 C23 177.0(3) . . . . ?
C36 C8 C12 C43 0.0(4) . . . . ?
C36 C8 C13 C18 -62.3(4) . . . . ?
C36 C8 C13 C57 115.0(3) . . . . ?
C36 C46 C54 C43 -0.1(5) . . . . ?
C37 N6 C50 C64 -1.7(5) . . . . ?
C38 C6 C15 C19 63.4(4) . . . . ?
C38 C6 C15 C44 -113.2(3) . . . . ?
C39 N3 C28 C31 -0.7(4) . . . . ?
C40 N2 C3 O6 -1.9(4) . . . . ?
C40 N2 C3 C9 179.0(2) . . . . ?
C40 C2 C7 C4 -179.4(3) . . . . ?
C40 C2 C21 C22 -179.6(3) . . . . ?
C41 C5 C6 C15 -174.9(2) . . . . ?
C41 C5 C6 C38 2.1(4) . . . . ?
C41 C45 C47 C38 0.9(5) . . . . ?
C42 C30 C60 N8 -32.1(4) . . . . ?
C42 C30 C64 C50 1.6(5) . . . . ?
C43 C12 C23 O2 132.4(3) . . . . ?
C43 C12 C23 O12 -46.8(4) . . . . ?
C44 C15 C19 C24 -177.1(2) . . . . ?
C44 C15 C19 C51 0.2(4) . . . . ?
C44 C53 C61 C51 0.8(5) . . . . ?
C48 C58 C63 C57 -0.9(6) . . . . ?
C49 N5 C17 O7 -7.2(4) . . . . ?
C49 N5 C17 C20 171.9(2) . . . . ?
C49 C27 C29 C39 178.1(3) . . . . ?
C49 C27 C31 C28 -178.5(3) . . . . ?
C50 N6 C37 C42 1.4(4) . . . . ?
C51 C19 C24 O4 -130.4(3) . . . . ?
C51 C19 C24 O11 47.6(4) . . . . ?
C52 S1 C55 C20 0.1(2) . . . . ?
C52 C9 C20 C17 -175.4(2) . . . . ?
C52 C9 C20 C55 0.4(3) . . . . ?
C55 S1 C52 C9 0.2(2) . . . . ?
C56 N7 C14 O8 7.4(4) . . . . ?
C56 N7 C14 C32 -171.8(2) . . . . ?
C56 C11 C25 C10 179.7(3) . . . . ?
C56 C11 C33 C26 179.6(3) . . . . ?
C57 C13 C18 C16 176.2(3) . . . . ?
C57 C13 C18 C48 -1.5(4) . . . . ?
C59 S2 C62 C35 0.2(3) . . . . ?
C59 C32 C35 C34 174.5(3) . . . . ?
C59 C32 C35 C62 -0.4(3) . . . . ?
C60 N8 C34 O10 4.1(5) . . . . ?
C60 N8 C34 C35 -175.7(2) . . . . ?
C60 C30 C42 C37 178.2(3) . . . . ?
C60 C30 C64 C50 -178.5(3) . . . . ?
C62 S2 C59 C32 -0.4(3) . . . . ?
C64 C30 C42 C37 -2.0(5) . . . . ?
C64 C30 C60 N8 148.0(3) . . . . ?
